data_4305861
loop_
_publ_author_name
'Xiaojun Kuang'
'John B. Claridge'
'Tim Price'
'David M. Iddles'
'Matthew J. Rosseinsky'

_publ_contact_author_name ' M.J.Rosseinsky'
_publ_section_title
;
Isolation of Two-Dimensional 2:1 Cation-Ordered Perovskite Units by Anion
Vacancy Ordering in Ba6Na2Nb2P2O17
;
_journal_name_full 'Inorganic Chemistry'
_journal_page_first 8444
_journal_page_last 8450
_journal_paper_doi 10.1021/ic800788e
_journal_volume 47
_journal_year 2008
_chemical_formula_sum 'Ba6 Na2 Nb2 O17 V2'
_chemical_formula_weight 1429.64
_chemical_name_systematic ' ?'
_space_group_IT_number 164
_symmetry_cell_setting trigonal
_symmetry_space_group_name_Hall '-P 3 2"'
_symmetry_space_group_name_H-M 'P -3 m 1'
_audit_author_name 'X.Kuang, M.J.Rosseinsky et al'
_audit_creation_date 2007-12-10T14:33
_audit_creation_method 'from EXP file using GSAS2CIF'
_audit_update_record ' 2007-12-10T14:33  Initial CIF as created by GSAS2CIF'
_cell_angle_alpha 90.0
_cell_angle_beta 90.0
_cell_angle_gamma 120.0
_cell_formula_units_Z 1
_cell_length_a 5.870767(17)
_cell_length_b 5.870767
_cell_length_c 14.79803(6)
_cell_volume 441.697(2)
_computing_structure_refinement GSAS
_pd_block_id 2007-12-10T17:18|6L-TEST-SPLITTING_phase1|Ba6Na2Nb2V2O17||
_pd_phase_name Ba6Na2Nb2V2O17
_pd_proc_ls_prof_R_factor 0.0487
_pd_proc_ls_prof_wR_factor 0.0442
_refine_ls_goodness_of_fit_all 1.54
_refine_ls_matrix_type full
_refine_ls_number_parameters 24
_refine_ls_number_restraints 0
_refine_ls_shift/su_max 3.30
_refine_ls_shift/su_mean 0.69
_cod_data_source_file ic800788e_si_002_2.cif
_cod_data_source_block 6L-TEST-SPLITTING_phase_1
_cod_depositor_comments
;
The following automatic conversions were performed:
'_geom_angle_publ_flag' value 'N' changed to 'n' according to
'/home/saulius/struct/CIF-dictionaries/cif_core.dic' dictionary named
'cif_core.dic' version 2.4.1 from 2010-06-29 (1096
times).

'_geom_bond_publ_flag' value 'N' changed to 'n' according to
'/home/saulius/struct/CIF-dictionaries/cif_core.dic' dictionary named
'cif_core.dic' version 2.4.1 from 2010-06-29 (181 time).

Automatic conversion script
Id: cif_fix_enum 1527 2010-12-29 10:47:43Z saulius 
;
_cod_original_cell_volume 441.6970(30)
_cod_original_formula_sum 'Ba6 Na2 Nb2 O17.00 V2'
_cod_database_code 4305861

loop_
_symmetry_equiv_pos_site_id
_symmetry_equiv_pos_as_xyz
1 +x,+y,+z
2 -y,x-y,+z
3 y-x,-x,+z
4 y-x,+y,+z
5 -y,-x,+z
6 +x,x-y,+z
-1 -x,-y,-z
-2 +y,y-x,-z
-3 x-y,+x,-z
-4 x-y,-y,-z
-5 +y,+x,-z
-6 -x,y-x,-z

loop_
_atom_site_type_symbol
_atom_site_label
_atom_site_fract_x
_atom_site_fract_y
_atom_site_fract_z
_atom_site_occupancy
_atom_site_thermal_displace_type
_atom_site_U_iso_or_equiv
_atom_site_symmetry_multiplicity
Ba BA1 0.0 0.0 0.0 1.0 Uiso 0.0252(7) 1
Ba BA2 0.66667 0.33333 0.18574(9) 1.0 Uiso 0.00650(31) 2
Ba BA3 0.33333 0.66667 0.34786(10) 1.0 Uiso 0.0102(4) 2
Ba BA4 0.0 0.0 0.5 1.0 Uiso 0.0035(4) 1
Na NA5 0.0 0.0 0.25262(21) 1.0 Uiso 0.0065(4) 2
Nb NB6 0.66667 0.33333 0.41385(9) 1.0 Uiso 0.00213(17) 2
V V7 0.33333 0.66667 0.10507(27) 1.0 Uiso 0.0069(12) 2
O O8 0.3123(4) 0.6246(8) -0.00905(15) 0.33333 Uiso 0.0131(7) 6
O O9 0.17550(15) 0.82451(15) 0.14615(6) 1.0 Uiso 0.01642(18) 6
O O10 0.82347(13) 0.17653(13) 0.34314(7) 1.0 Uiso 0.01070(21) 6
O O11 0.5 0.5 0.5 1.0 Uiso 0.00888(25) 3

loop_
_atom_type_symbol
_atom_type_number_in_cell
Ba 6.0
Na 2.0
Nb 2.0
V 2.0
O 17.0

loop_
_geom_angle_atom_site_label_1
_geom_angle_atom_site_label_2
_geom_angle_atom_site_label_3
_geom_angle
_geom_angle_site_symmetry_1
_geom_angle_site_symmetry_2
_geom_angle_site_symmetry_3
_geom_angle_publ_flag
BA2 BA1 BA2 84.544(20) 1_445 . 1_455 n
BA2 BA1 BA2 84.544(20) 1_445 . 1_555 n
BA2 BA1 BA2 95.456(20) 1_445 . -1_555 n
BA2 BA1 BA2 95.456(20) 1_445 . -1_655 n
BA2 BA1 BA2 179.9604 1_445 . -1_665 n
BA2 BA1 NA5 50.960(14) 1_445 . 1_555 n
BA2 BA1 NA5 129.040(14) 1_445 . -1_555 n
BA2 BA1 O9 42.862(9) 1_445 . 1_545 n
BA2 BA1 O9 90.486(31) 1_445 . 2_665 n
BA2 BA1 O9 42.862(9) 1_445 . 3_455 n
BA2 BA1 O9 137.138(9) 1_445 . -1_565 n
BA2 BA1 O9 89.514(31) 1_445 . -2_445 n
BA2 BA1 O9 137.138(9) 1_445 . -3_655 n
BA2 BA1 BA2 84.544(20) 1_455 . 1_555 n
BA2 BA1 BA2 95.456(20) 1_455 . -1_555 n
BA2 BA1 BA2 179.972 1_455 . -1_655 n
BA2 BA1 BA2 95.456(20) 1_455 . -1_665 n
BA2 BA1 NA5 50.960(14) 1_455 . 1_555 n
BA2 BA1 NA5 129.040(14) 1_455 . -1_555 n
BA2 BA1 O9 90.485(31) 1_455 . 1_545 n
BA2 BA1 O9 42.861(9) 1_455 . 2_665 n
BA2 BA1 O9 42.862(9) 1_455 . 3_455 n
BA2 BA1 O9 89.515(31) 1_455 . -1_565 n
BA2 BA1 O9 137.139(9) 1_455 . -2_445 n
BA2 BA1 O9 137.138(9) 1_455 . -3_655 n
BA2 BA1 BA2 179.9802 1_555 . -1_555 n
BA2 BA1 BA2 95.456(20) 1_555 . -1_655 n
BA2 BA1 BA2 95.456(20) 1_555 . -1_665 n
BA2 BA1 NA5 50.960(14) 1_555 . 1_555 n
BA2 BA1 NA5 129.040(14) 1_555 . -1_555 n
BA2 BA1 O9 42.861(9) 1_555 . 1_545 n
BA2 BA1 O9 42.863(9) 1_555 . 2_665 n
BA2 BA1 O9 90.486(31) 1_555 . 3_455 n
BA2 BA1 O9 137.139(9) 1_555 . -1_565 n
BA2 BA1 O9 137.137(9) 1_555 . -2_445 n
BA2 BA1 O9 89.514(31) 1_555 . -3_655 n
BA2 BA1 BA2 84.544(20) -1_555 . -1_655 n
BA2 BA1 BA2 84.544(20) -1_555 . -1_665 n
BA2 BA1 NA5 129.040(14) -1_555 . 1_555 n
BA2 BA1 NA5 50.960(14) -1_555 . -1_555 n
BA2 BA1 O9 137.139(9) -1_555 . 1_545 n
BA2 BA1 O9 137.137(9) -1_555 . 2_665 n
BA2 BA1 O9 89.514(31) -1_555 . 3_455 n
BA2 BA1 O9 42.861(9) -1_555 . -1_565 n
BA2 BA1 O9 42.863(9) -1_555 . -2_445 n
BA2 BA1 O9 90.486(31) -1_555 . -3_655 n
BA2 BA1 BA2 84.544(20) -1_655 . -1_665 n
BA2 BA1 NA5 129.040(14) -1_655 . 1_555 n
BA2 BA1 NA5 50.960(14) -1_655 . -1_555 n
BA2 BA1 O9 89.515(31) -1_655 . 1_545 n
BA2 BA1 O9 137.139(9) -1_655 . 2_665 n
BA2 BA1 O9 137.138(9) -1_655 . 3_455 n
BA2 BA1 O9 90.485(31) -1_655 . -1_565 n
BA2 BA1 O9 42.861(9) -1_655 . -2_445 n
BA2 BA1 O9 42.862(9) -1_655 . -3_655 n
BA2 BA1 NA5 129.040(14) -1_665 . 1_555 n
BA2 BA1 NA5 50.960(14) -1_665 . -1_555 n
BA2 BA1 O9 137.138(9) -1_665 . 1_545 n
BA2 BA1 O9 89.514(31) -1_665 . 2_665 n
BA2 BA1 O9 137.138(9) -1_665 . 3_455 n
BA2 BA1 O9 42.862(9) -1_665 . -1_565 n
BA2 BA1 O9 90.486(31) -1_665 . -2_445 n
BA2 BA1 O9 42.862(9) -1_665 . -3_655 n
NA5 BA1 NA5 180.0 1_555 . -1_555 n
NA5 BA1 O9 39.526(27) 1_555 . 1_545 n
NA5 BA1 O9 39.526(27) 1_555 . 2_665 n
NA5 BA1 O9 39.526(27) 1_555 . 3_455 n
NA5 BA1 O9 140.475(27) 1_555 . -1_565 n
NA5 BA1 O9 140.475(27) 1_555 . -2_445 n
NA5 BA1 O9 140.475(27) 1_555 . -3_655 n
NA5 BA1 O9 140.475(27) -1_555 . 1_545 n
NA5 BA1 O9 140.475(27) -1_555 . 2_665 n
NA5 BA1 O9 140.475(27) -1_555 . 3_455 n
NA5 BA1 O9 39.526(27) -1_555 . -1_565 n
NA5 BA1 O9 39.526(27) -1_555 . -2_445 n
NA5 BA1 O9 39.526(27) -1_555 . -3_655 n
O9 BA1 O9 66.89(4) 1_545 . 2_665 n
O9 BA1 O9 66.89(4) 1_545 . 3_455 n
O9 BA1 O9 180.0 1_545 . -1_565 n
O9 BA1 O9 113.11(4) 1_545 . -2_445 n
O9 BA1 O9 113.11(4) 1_545 . -3_655 n
O9 BA1 O9 66.89(4) 2_665 . 3_455 n
O9 BA1 O9 113.11(4) 2_665 . -1_565 n
O9 BA1 O9 179.972 2_665 . -2_445 n
O9 BA1 O9 113.11(4) 2_665 . -3_655 n
O9 BA1 O9 113.11(4) 3_455 . -1_565 n
O9 BA1 O9 113.11(4) 3_455 . -2_445 n
O9 BA1 O9 180.0 3_455 . -3_655 n
O9 BA1 O9 66.89(4) -1_565 . -2_445 n
O9 BA1 O9 66.89(4) -1_565 . -3_655 n
O9 BA1 O9 66.89(4) -2_445 . -3_655 n
BA1 BA2 BA1 84.544(20) 1_555 . 1_655 n
BA1 BA2 BA1 84.544(20) 1_555 . 1_665 n
BA1 BA2 BA3 92.688(13) 1_555 . 1_545 n
BA1 BA2 BA3 92.687(13) 1_555 . 1_555 n
BA1 BA2 BA3 176.25(4) 1_555 . 1_655 n
BA1 BA2 NA5 55.32(5) 1_555 . 1_555 n
BA1 BA2 NA5 123.321(34) 1_555 . 1_655 n
BA1 BA2 NA5 123.319(34) 1_555 . 1_665 n
BA1 BA2 NB6 129.039(14) 1_555 . 1_555 n
BA1 BA2 O8 53.41(5) 1_555 . -1_665 n
BA1 BA2 O8 46.28(9) 1_555 . -2_555 n
BA1 BA2 O8 53.41(5) 1_555 . -3_655 n
BA1 BA2 O9 39.563(25) 1_555 . 1_545 n
BA1 BA2 O9 123.21(4) 1_555 . 1_655 n
BA1 BA2 O9 39.563(25) 1_555 . 2_665 n
BA1 BA2 O9 123.21(4) 1_555 . 2_765 n
BA1 BA2 O9 81.576(31) 1_555 . 3_555 n
BA1 BA2 O9 81.575(31) 1_555 . 3_565 n
BA1 BA2 O10 137.656(9) 1_555 . 1_555 n
BA1 BA2 O10 137.655(9) 1_555 . 2_655 n
BA1 BA2 O10 94.645(24) 1_555 . 3_665 n
BA1 BA2 BA1 84.544(20) 1_655 . 1_665 n
BA1 BA2 BA3 92.689(13) 1_655 . 1_545 n
BA1 BA2 BA3 176.25(4) 1_655 . 1_555 n
BA1 BA2 BA3 92.689(13) 1_655 . 1_655 n
BA1 BA2 NA5 123.320(34) 1_655 . 1_555 n
BA1 BA2 NA5 55.32(5) 1_655 . 1_655 n
BA1 BA2 NA5 123.320(34) 1_655 . 1_665 n
BA1 BA2 NB6 129.040(14) 1_655 . 1_555 n
BA1 BA2 O8 53.41(5) 1_655 . -1_665 n
BA1 BA2 O8 53.41(5) 1_655 . -2_555 n
BA1 BA2 O8 46.28(9) 1_655 . -3_655 n
BA1 BA2 O9 81.576(31) 1_655 . 1_545 n
BA1 BA2 O9 81.576(31) 1_655 . 1_655 n
BA1 BA2 O9 123.21(4) 1_655 . 2_665 n
BA1 BA2 O9 39.563(25) 1_655 . 2_765 n
BA1 BA2 O9 39.563(25) 1_655 . 3_555 n
BA1 BA2 O9 123.21(4) 1_655 . 3_565 n
BA1 BA2 O10 94.646(24) 1_655 . 1_555 n
BA1 BA2 O10 137.657(9) 1_655 . 2_655 n
BA1 BA2 O10 137.657(9) 1_655 . 3_665 n
BA1 BA2 BA3 176.25(4) 1_665 . 1_545 n
BA1 BA2 BA3 92.687(13) 1_665 . 1_555 n
BA1 BA2 BA3 92.688(13) 1_665 . 1_655 n
BA1 BA2 NA5 123.319(34) 1_665 . 1_555 n
BA1 BA2 NA5 123.321(34) 1_665 . 1_655 n
BA1 BA2 NA5 55.32(5) 1_665 . 1_665 n
BA1 BA2 NB6 129.039(14) 1_665 . 1_555 n
BA1 BA2 O8 46.28(9) 1_665 . -1_665 n
BA1 BA2 O8 53.41(5) 1_665 . -2_555 n
BA1 BA2 O8 53.41(5) 1_665 . -3_655 n
BA1 BA2 O9 123.21(4) 1_665 . 1_545 n
BA1 BA2 O9 39.563(25) 1_665 . 1_655 n
BA1 BA2 O9 81.576(31) 1_665 . 2_665 n
BA1 BA2 O9 81.576(31) 1_665 . 2_765 n
BA1 BA2 O9 123.21(4) 1_665 . 3_555 n
BA1 BA2 O9 39.563(25) 1_665 . 3_565 n
BA1 BA2 O10 137.656(9) 1_665 . 1_555 n
BA1 BA2 O10 94.645(24) 1_665 . 2_655 n
BA1 BA2 O10 137.655(9) 1_665 . 3_665 n
BA3 BA2 BA3 89.96(4) 1_545 . 1_555 n
BA3 BA2 BA3 89.96(4) 1_545 . 1_655 n
BA3 BA2 NA5 56.381(29) 1_545 . 1_555 n
BA3 BA2 NA5 56.381(29) 1_545 . 1_655 n
BA3 BA2 NA5 128.43(7) 1_545 . 1_665 n
BA3 BA2 NB6 54.709(27) 1_545 . 1_555 n
BA3 BA2 O8 129.97(10) 1_545 . -1_665 n
BA3 BA2 O8 122.85(6) 1_545 . -2_555 n
BA3 BA2 O8 122.85(6) 1_545 . -3_655 n
BA3 BA2 O9 53.694(25) 1_545 . 1_545 n
BA3 BA2 O9 142.53(4) 1_545 . 1_655 n
BA3 BA2 O9 97.902(29) 1_545 . 2_665 n
BA3 BA2 O9 97.903(29) 1_545 . 2_765 n
BA3 BA2 O9 53.694(25) 1_545 . 3_555 n
BA3 BA2 O9 142.53(4) 1_545 . 3_565 n
BA3 BA2 O10 44.988(19) 1_545 . 1_555 n
BA3 BA2 O10 89.10(5) 1_545 . 2_655 n
BA3 BA2 O10 44.988(19) 1_545 . 3_665 n
BA3 BA2 BA3 89.96(4) 1_555 . 1_655 n
BA3 BA2 NA5 56.380(29) 1_555 . 1_555 n
BA3 BA2 NA5 128.43(7) 1_555 . 1_655 n
BA3 BA2 NA5 56.380(29) 1_555 . 1_665 n
BA3 BA2 NB6 54.709(27) 1_555 . 1_555 n
BA3 BA2 O8 122.85(6) 1_555 . -1_665 n
BA3 BA2 O8 122.85(6) 1_555 . -2_555 n
BA3 BA2 O8 129.97(10) 1_555 . -3_655 n
BA3 BA2 O9 97.902(29) 1_555 . 1_545 n
BA3 BA2 O9 97.902(29) 1_555 . 1_655 n
BA3 BA2 O9 53.693(25) 1_555 . 2_665 n
BA3 BA2 O9 142.53(4) 1_555 . 2_765 n
BA3 BA2 O9 142.53(4) 1_555 . 3_555 n
BA3 BA2 O9 53.693(25) 1_555 . 3_565 n
BA3 BA2 O10 89.10(5) 1_555 . 1_555 n
BA3 BA2 O10 44.987(19) 1_555 . 2_655 n
BA3 BA2 O10 44.987(19) 1_555 . 3_665 n
BA3 BA2 NA5 128.43(7) 1_655 . 1_555 n
BA3 BA2 NA5 56.381(29) 1_655 . 1_655 n
BA3 BA2 NA5 56.381(29) 1_655 . 1_665 n
BA3 BA2 NB6 54.709(27) 1_655 . 1_555 n
BA3 BA2 O8 122.85(6) 1_655 . -1_665 n
BA3 BA2 O8 129.97(10) 1_655 . -2_555 n
BA3 BA2 O8 122.85(6) 1_655 . -3_655 n
BA3 BA2 O9 142.53(4) 1_655 . 1_545 n
BA3 BA2 O9 53.694(25) 1_655 . 1_655 n
BA3 BA2 O9 142.53(4) 1_655 . 2_665 n
BA3 BA2 O9 53.694(25) 1_655 . 2_765 n
BA3 BA2 O9 97.903(29) 1_655 . 3_555 n
BA3 BA2 O9 97.902(29) 1_655 . 3_565 n
BA3 BA2 O10 44.988(19) 1_655 . 1_555 n
BA3 BA2 O10 44.988(19) 1_655 . 2_655 n
BA3 BA2 O10 89.10(5) 1_655 . 3_665 n
NA5 BA2 NA5 112.47(5) 1_555 . 1_655 n
NA5 BA2 NA5 112.47(5) 1_555 . 1_665 n
NA5 BA2 NB6 73.72(6) 1_555 . 1_555 n
NA5 BA2 O8 108.57(7) 1_555 . -1_665 n
NA5 BA2 O8 101.59(11) 1_555 . -2_555 n
NA5 BA2 O8 108.57(7) 1_555 . -3_655 n
NA5 BA2 O9 41.78(4) 1_555 . 1_545 n
NA5 BA2 O9 152.138(31) 1_555 . 1_655 n
NA5 BA2 O9 41.78(4) 1_555 . 2_665 n
NA5 BA2 O9 152.140(31) 1_555 . 2_765 n
NA5 BA2 O9 91.493(30) 1_555 . 3_555 n
NA5 BA2 O9 91.492(30) 1_555 . 3_565 n
NA5 BA2 O10 92.28(5) 1_555 . 1_555 n
NA5 BA2 O10 92.28(5) 1_555 . 2_655 n
NA5 BA2 O10 39.33(6) 1_555 . 3_665 n
NA5 BA2 NA5 112.47(5) 1_655 . 1_665 n
NA5 BA2 NB6 73.72(6) 1_655 . 1_555 n
NA5 BA2 O8 108.57(7) 1_655 . -1_665 n
NA5 BA2 O8 108.57(7) 1_655 . -2_555 n
NA5 BA2 O8 101.60(11) 1_655 . -3_655 n
NA5 BA2 O9 91.494(30) 1_655 . 1_545 n
NA5 BA2 O9 91.494(30) 1_655 . 1_655 n
NA5 BA2 O9 152.140(31) 1_655 . 2_665 n
NA5 BA2 O9 41.78(4) 1_655 . 2_765 n
NA5 BA2 O9 41.78(4) 1_655 . 3_555 n
NA5 BA2 O9 152.140(31) 1_655 . 3_565 n
NA5 BA2 O10 39.33(6) 1_655 . 1_555 n
NA5 BA2 O10 92.28(5) 1_655 . 2_655 n
NA5 BA2 O10 92.28(5) 1_655 . 3_665 n
NA5 BA2 NB6 73.72(6) 1_665 . 1_555 n
NA5 BA2 O8 101.59(11) 1_665 . -1_665 n
NA5 BA2 O8 108.57(7) 1_665 . -2_555 n
NA5 BA2 O8 108.57(7) 1_665 . -3_655 n
NA5 BA2 O9 152.138(31) 1_665 . 1_545 n
NA5 BA2 O9 41.78(4) 1_665 . 1_655 n
NA5 BA2 O9 91.492(30) 1_665 . 2_665 n
NA5 BA2 O9 91.493(30) 1_665 . 2_765 n
NA5 BA2 O9 152.140(31) 1_665 . 3_555 n
NA5 BA2 O9 41.78(4) 1_665 . 3_565 n
NA5 BA2 O10 92.28(5) 1_665 . 1_555 n
NA5 BA2 O10 39.33(6) 1_665 . 2_655 n
NA5 BA2 O10 92.28(5) 1_665 . 3_665 n
NB6 BA2 O8 175.32(9) 1_555 . -1_665 n
NB6 BA2 O8 175.32(9) 1_555 . -2_555 n
NB6 BA2 O8 175.32(9) 1_555 . -3_655 n
NB6 BA2 O9 101.282(30) 1_555 . 1_545 n
NB6 BA2 O9 101.282(30) 1_555 . 1_655 n
NB6 BA2 O9 101.281(30) 1_555 . 2_665 n
NB6 BA2 O9 101.282(30) 1_555 . 2_765 n
NB6 BA2 O9 101.282(30) 1_555 . 3_555 n
NB6 BA2 O9 101.281(30) 1_555 . 3_565 n
NB6 BA2 O10 34.394(29) 1_555 . 1_555 n
NB6 BA2 O10 34.394(29) 1_555 . 2_655 n
NB6 BA2 O10 34.394(29) 1_555 . 3_665 n
O8 BA2 O8 8.11(16) -1_665 . -2_555 n
O8 BA2 O8 8.11(16) -1_665 . -3_655 n
O8 BA2 O9 82.85(9) -1_665 . 1_545 n
O8 BA2 O9 74.75(8) -1_665 . 1_655 n
O8 BA2 O9 78.613(30) -1_665 . 2_665 n
O8 BA2 O9 78.614(30) -1_665 . 2_765 n
O8 BA2 O9 82.85(9) -1_665 . 3_555 n
O8 BA2 O9 74.75(8) -1_665 . 3_565 n
O8 BA2 O10 147.72(5) -1_665 . 1_555 n
O8 BA2 O10 140.92(10) -1_665 . 2_655 n
O8 BA2 O10 147.72(5) -1_665 . 3_665 n
O8 BA2 O8 8.11(16) -2_555 . -3_655 n
O8 BA2 O9 74.75(8) -2_555 . 1_545 n
O8 BA2 O9 82.85(9) -2_555 . 1_655 n
O8 BA2 O9 74.75(8) -2_555 . 2_665 n
O8 BA2 O9 82.85(9) -2_555 . 2_765 n
O8 BA2 O9 78.614(30) -2_555 . 3_555 n
O8 BA2 O9 78.613(30) -2_555 . 3_565 n
O8 BA2 O10 147.72(5) -2_555 . 1_555 n
O8 BA2 O10 147.72(5) -2_555 . 2_655 n
O8 BA2 O10 140.92(10) -2_555 . 3_665 n
O8 BA2 O9 78.614(30) -3_655 . 1_545 n
O8 BA2 O9 78.614(30) -3_655 . 1_655 n
O8 BA2 O9 82.85(9) -3_655 . 2_665 n
O8 BA2 O9 74.75(8) -3_655 . 2_765 n
O8 BA2 O9 74.75(8) -3_655 . 3_555 n
O8 BA2 O9 82.85(9) -3_655 . 3_565 n
O8 BA2 O10 140.93(10) -3_655 . 1_555 n
O8 BA2 O10 147.72(5) -3_655 . 2_655 n
O8 BA2 O10 147.72(5) -3_655 . 3_665 n
O9 BA2 O9 157.17(6) 1_545 . 1_655 n
O9 BA2 O9 62.14(6) 1_545 . 2_665 n
O9 BA2 O9 116.270(19) 1_545 . 2_765 n
O9 BA2 O9 55.31(6) 1_545 . 3_555 n
O9 BA2 O9 116.269(19) 1_545 . 3_565 n
O9 BA2 O10 98.309(28) 1_545 . 1_555 n
O9 BA2 O10 130.50(5) 1_545 . 2_655 n
O9 BA2 O10 71.963(23) 1_545 . 3_665 n
O9 BA2 O9 116.269(19) 1_655 . 2_665 n
O9 BA2 O9 55.31(6) 1_655 . 2_765 n
O9 BA2 O9 116.270(19) 1_655 . 3_555 n
O9 BA2 O9 62.14(6) 1_655 . 3_565 n
O9 BA2 O10 98.309(28) 1_655 . 1_555 n
O9 BA2 O10 71.963(23) 1_655 . 2_655 n
O9 BA2 O10 130.50(5) 1_655 . 3_665 n
O9 BA2 O9 157.17(6) 2_665 . 2_765 n
O9 BA2 O9 116.270(19) 2_665 . 3_555 n
O9 BA2 O9 55.31(6) 2_665 . 3_565 n
O9 BA2 O10 130.50(5) 2_665 . 1_555 n
O9 BA2 O10 98.307(28) 2_665 . 2_655 n
O9 BA2 O10 71.962(23) 2_665 . 3_665 n
O9 BA2 O9 62.14(6) 2_765 . 3_555 n
O9 BA2 O9 116.269(19) 2_765 . 3_565 n
O9 BA2 O10 71.964(23) 2_765 . 1_555 n
O9 BA2 O10 98.309(28) 2_765 . 2_655 n
O9 BA2 O10 130.50(5) 2_765 . 3_665 n
O9 BA2 O9 157.17(6) 3_555 . 3_565 n
O9 BA2 O10 71.964(23) 3_555 . 1_555 n
O9 BA2 O10 130.50(5) 3_555 . 2_655 n
O9 BA2 O10 98.309(28) 3_555 . 3_665 n
O9 BA2 O10 130.50(5) 3_565 . 1_555 n
O9 BA2 O10 71.963(23) 3_565 . 2_655 n
O9 BA2 O10 98.308(28) 3_565 . 3_665 n
O10 BA2 O10 58.58(5) 1_555 . 2_655 n
O10 BA2 O10 58.58(5) 1_555 . 3_665 n
O10 BA2 O10 58.58(5) 2_655 . 3_665 n
BA2 BA3 BA2 89.96(4) 1_455 . 1_555 n
BA2 BA3 BA2 89.96(4) 1_455 . 1_565 n
BA2 BA3 BA4 88.836(10) 1_455 . 1_555 n
BA2 BA3 BA4 88.836(10) 1_455 . 1_565 n
BA2 BA3 BA4 178.30(4) 1_455 . 1_665 n
BA2 BA3 NA5 53.226(24) 1_455 . 1_555 n
BA2 BA3 NA5 53.227(24) 1_455 . 1_565 n
BA2 BA3 NA5 122.13(6) 1_455 . 1_665 n
BA2 BA3 NB6 51.363(23) 1_455 . 1_455 n
BA2 BA3 NB6 123.511(18) 1_455 . 1_555 n
BA2 BA3 NB6 123.512(18) 1_455 . 1_565 n
BA2 BA3 NB6 125.291(27) 1_455 . -1_666 n
BA2 BA3 O10 42.781(27) 1_455 . 1_455 n
BA2 BA3 O10 132.73(5) 1_455 . 1_565 n
BA2 BA3 O10 42.781(27) 1_455 . 2_555 n
BA2 BA3 O10 132.73(5) 1_455 . 2_655 n
BA2 BA3 O10 90.809(31) 1_455 . 3_665 n
BA2 BA3 O10 90.810(31) 1_455 . 3_675 n
BA2 BA3 O11 134.992(18) 1_455 . 1_555 n
BA2 BA3 O11 134.993(18) 1_455 . 2_665 n
BA2 BA3 O11 88.319(14) 1_455 . 3_565 n
BA2 BA3 BA2 89.96(4) 1_555 . 1_565 n
BA2 BA3 BA4 88.836(10) 1_555 . 1_555 n
BA2 BA3 BA4 178.30(4) 1_555 . 1_565 n
BA2 BA3 BA4 88.836(10) 1_555 . 1_665 n
BA2 BA3 NA5 53.226(24) 1_555 . 1_555 n
BA2 BA3 NA5 122.13(6) 1_555 . 1_565 n
BA2 BA3 NA5 53.226(24) 1_555 . 1_665 n
BA2 BA3 NB6 123.511(18) 1_555 . 1_455 n
BA2 BA3 NB6 51.362(23) 1_555 . 1_555 n
BA2 BA3 NB6 123.511(18) 1_555 . 1_565 n
BA2 BA3 NB6 125.290(27) 1_555 . -1_666 n
BA2 BA3 O10 90.809(31) 1_555 . 1_455 n
BA2 BA3 O10 90.809(31) 1_555 . 1_565 n
BA2 BA3 O10 132.73(5) 1_555 . 2_555 n
BA2 BA3 O10 42.780(27) 1_555 . 2_655 n
BA2 BA3 O10 42.781(27) 1_555 . 3_665 n
BA2 BA3 O10 132.73(5) 1_555 . 3_675 n
BA2 BA3 O11 88.318(14) 1_555 . 1_555 n
BA2 BA3 O11 134.992(18) 1_555 . 2_665 n
BA2 BA3 O11 134.992(18) 1_555 . 3_565 n
BA2 BA3 BA4 178.30(4) 1_565 . 1_555 n
BA2 BA3 BA4 88.836(10) 1_565 . 1_565 n
BA2 BA3 BA4 88.836(10) 1_565 . 1_665 n
BA2 BA3 NA5 122.13(6) 1_565 . 1_555 n
BA2 BA3 NA5 53.227(24) 1_565 . 1_565 n
BA2 BA3 NA5 53.226(24) 1_565 . 1_665 n
BA2 BA3 NB6 123.512(18) 1_565 . 1_455 n
BA2 BA3 NB6 123.511(18) 1_565 . 1_555 n
BA2 BA3 NB6 51.363(23) 1_565 . 1_565 n
BA2 BA3 NB6 125.291(27) 1_565 . -1_666 n
BA2 BA3 O10 132.73(5) 1_565 . 1_455 n
BA2 BA3 O10 42.781(27) 1_565 . 1_565 n
BA2 BA3 O10 90.810(31) 1_565 . 2_555 n
BA2 BA3 O10 90.809(31) 1_565 . 2_655 n
BA2 BA3 O10 132.73(5) 1_565 . 3_665 n
BA2 BA3 O10 42.781(27) 1_565 . 3_675 n
BA2 BA3 O11 134.992(18) 1_565 . 1_555 n
BA2 BA3 O11 88.319(14) 1_565 . 2_665 n
BA2 BA3 O11 134.993(18) 1_565 . 3_565 n
BA4 BA3 BA4 92.340(25) 1_555 . 1_565 n
BA4 BA3 BA4 92.340(25) 1_555 . 1_665 n
BA4 BA3 NA5 56.17(5) 1_555 . 1_555 n
BA4 BA3 NA5 126.656(21) 1_555 . 1_565 n
BA4 BA3 NA5 126.656(21) 1_555 . 1_665 n
BA4 BA3 NB6 56.400(15) 1_555 . 1_455 n
BA4 BA3 NB6 56.400(15) 1_555 . 1_555 n
BA4 BA3 NB6 130.34(5) 1_555 . 1_565 n
BA4 BA3 NB6 56.408(18) 1_555 . -1_666 n
BA4 BA3 O10 46.102(26) 1_555 . 1_455 n
BA4 BA3 O10 138.43(5) 1_555 . 1_565 n
BA4 BA3 O10 89.125(29) 1_555 . 2_555 n
BA4 BA3 O10 89.125(29) 1_555 . 2_655 n
BA4 BA3 O10 46.102(26) 1_555 . 3_665 n
BA4 BA3 O10 138.43(5) 1_555 . 3_675 n
BA4 BA3 O11 46.170(12) 1_555 . 1_555 n
BA4 BA3 O11 93.38(4) 1_555 . 2_665 n
BA4 BA3 O11 46.170(12) 1_555 . 3_565 n
BA4 BA3 BA4 92.340(25) 1_565 . 1_665 n
BA4 BA3 NA5 126.656(21) 1_565 . 1_555 n
BA4 BA3 NA5 56.17(5) 1_565 . 1_565 n
BA4 BA3 NA5 126.656(21) 1_565 . 1_665 n
BA4 BA3 NB6 56.400(15) 1_565 . 1_455 n
BA4 BA3 NB6 130.34(5) 1_565 . 1_555 n
BA4 BA3 NB6 56.400(15) 1_565 . 1_565 n
BA4 BA3 NB6 56.408(18) 1_565 . -1_666 n
BA4 BA3 O10 89.125(29) 1_565 . 1_455 n
BA4 BA3 O10 89.125(29) 1_565 . 1_565 n
BA4 BA3 O10 46.102(26) 1_565 . 2_555 n
BA4 BA3 O10 138.43(5) 1_565 . 2_655 n
BA4 BA3 O10 138.43(5) 1_565 . 3_665 n
BA4 BA3 O10 46.102(26) 1_565 . 3_675 n
BA4 BA3 O11 93.38(4) 1_565 . 1_555 n
BA4 BA3 O11 46.170(12) 1_565 . 2_665 n
BA4 BA3 O11 46.170(12) 1_565 . 3_565 n
BA4 BA3 NA5 126.656(21) 1_665 . 1_555 n
BA4 BA3 NA5 126.656(21) 1_665 . 1_565 n
BA4 BA3 NA5 56.17(5) 1_665 . 1_665 n
BA4 BA3 NB6 130.34(5) 1_665 . 1_455 n
BA4 BA3 NB6 56.400(15) 1_665 . 1_555 n
BA4 BA3 NB6 56.400(15) 1_665 . 1_565 n
BA4 BA3 NB6 56.408(18) 1_665 . -1_666 n
BA4 BA3 O10 138.43(5) 1_665 . 1_455 n
BA4 BA3 O10 46.102(26) 1_665 . 1_565 n
BA4 BA3 O10 138.43(5) 1_665 . 2_555 n
BA4 BA3 O10 46.102(26) 1_665 . 2_655 n
BA4 BA3 O10 89.125(29) 1_665 . 3_665 n
BA4 BA3 O10 89.125(29) 1_665 . 3_675 n
BA4 BA3 O11 46.170(12) 1_665 . 1_555 n
BA4 BA3 O11 46.170(12) 1_665 . 2_665 n
BA4 BA3 O11 93.38(4) 1_665 . 3_565 n
NA5 BA3 NA5 106.19(6) 1_555 . 1_565 n
NA5 BA3 NA5 106.19(6) 1_555 . 1_665 n
NA5 BA3 NB6 70.285(29) 1_555 . 1_455 n
NA5 BA3 NB6 70.285(29) 1_555 . 1_555 n
NA5 BA3 NB6 173.49(6) 1_555 . 1_565 n
NA5 BA3 NB6 112.58(5) 1_555 . -1_666 n
NA5 BA3 O10 37.60(4) 1_555 . 1_455 n
NA5 BA3 O10 143.67(5) 1_555 . 1_565 n
NA5 BA3 O10 87.669(28) 1_555 . 2_555 n
NA5 BA3 O10 87.669(28) 1_555 . 2_655 n
NA5 BA3 O10 37.60(4) 1_555 . 3_665 n
NA5 BA3 O10 143.67(5) 1_555 . 3_675 n
NA5 BA3 O11 91.67(4) 1_555 . 1_555 n
NA5 BA3 O11 149.55(6) 1_555 . 2_665 n
NA5 BA3 O11 91.67(4) 1_555 . 3_565 n
NA5 BA3 NA5 106.19(6) 1_565 . 1_665 n
NA5 BA3 NB6 70.286(29) 1_565 . 1_455 n
NA5 BA3 NB6 173.49(6) 1_565 . 1_555 n
NA5 BA3 NB6 70.286(29) 1_565 . 1_565 n
NA5 BA3 NB6 112.58(5) 1_565 . -1_666 n
NA5 BA3 O10 87.669(28) 1_565 . 1_455 n
NA5 BA3 O10 87.669(28) 1_565 . 1_565 n
NA5 BA3 O10 37.60(4) 1_565 . 2_555 n
NA5 BA3 O10 143.67(5) 1_565 . 2_655 n
NA5 BA3 O10 143.67(5) 1_565 . 3_665 n
NA5 BA3 O10 37.60(4) 1_565 . 3_675 n
NA5 BA3 O11 149.55(6) 1_565 . 1_555 n
NA5 BA3 O11 91.67(4) 1_565 . 2_665 n
NA5 BA3 O11 91.67(4) 1_565 . 3_565 n
NA5 BA3 NB6 173.49(6) 1_665 . 1_455 n
NA5 BA3 NB6 70.285(29) 1_665 . 1_555 n
NA5 BA3 NB6 70.285(29) 1_665 . 1_565 n
NA5 BA3 NB6 112.58(5) 1_665 . -1_666 n
NA5 BA3 O10 143.67(5) 1_665 . 1_455 n
NA5 BA3 O10 37.60(4) 1_665 . 1_565 n
NA5 BA3 O10 143.67(5) 1_665 . 2_555 n
NA5 BA3 O10 37.60(4) 1_665 . 2_655 n
NA5 BA3 O10 87.669(28) 1_665 . 3_665 n
NA5 BA3 O10 87.669(28) 1_665 . 3_675 n
NA5 BA3 O11 91.67(4) 1_665 . 1_555 n
NA5 BA3 O11 91.67(4) 1_665 . 2_665 n
NA5 BA3 O11 149.55(6) 1_665 . 3_565 n
NB6 BA3 NB6 112.646(27) 1_455 . 1_555 n
NB6 BA3 NB6 112.646(27) 1_455 . 1_565 n
NB6 BA3 NB6 73.928(31) 1_455 . -1_666 n
NB6 BA3 O10 32.725(25) 1_455 . 1_455 n
NB6 BA3 O10 145.25(4) 1_455 . 1_565 n
NB6 BA3 O10 32.725(25) 1_455 . 2_555 n
NB6 BA3 O10 145.25(4) 1_455 . 2_655 n
NB6 BA3 O10 92.258(26) 1_455 . 3_665 n
NB6 BA3 O10 92.259(26) 1_455 . 3_675 n
NB6 BA3 O11 93.886(35) 1_455 . 1_555 n
NB6 BA3 O11 93.886(35) 1_455 . 2_665 n
NB6 BA3 O11 36.956(21) 1_455 . 3_565 n
NB6 BA3 NB6 112.646(27) 1_555 . 1_565 n
NB6 BA3 NB6 73.928(31) 1_555 . -1_666 n
NB6 BA3 O10 92.258(26) 1_555 . 1_455 n
NB6 BA3 O10 92.258(26) 1_555 . 1_565 n
NB6 BA3 O10 145.25(4) 1_555 . 2_555 n
NB6 BA3 O10 32.725(25) 1_555 . 2_655 n
NB6 BA3 O10 32.725(25) 1_555 . 3_665 n
NB6 BA3 O10 145.25(4) 1_555 . 3_675 n
NB6 BA3 O11 36.956(21) 1_555 . 1_555 n
NB6 BA3 O11 93.886(35) 1_555 . 2_665 n
NB6 BA3 O11 93.886(35) 1_555 . 3_565 n
NB6 BA3 NB6 73.928(31) 1_565 . -1_666 n
NB6 BA3 O10 145.25(4) 1_565 . 1_455 n
NB6 BA3 O10 32.725(25) 1_565 . 1_565 n
NB6 BA3 O10 92.259(26) 1_565 . 2_555 n
NB6 BA3 O10 92.258(26) 1_565 . 2_655 n
NB6 BA3 O10 145.25(4) 1_565 . 3_665 n
NB6 BA3 O10 32.725(25) 1_565 . 3_675 n
NB6 BA3 O11 93.886(35) 1_565 . 1_555 n
NB6 BA3 O11 36.956(21) 1_565 . 2_665 n
NB6 BA3 O11 93.886(35) 1_565 . 3_565 n
NB6 BA3 O10 91.36(4) -1_666 . 1_455 n
NB6 BA3 O10 91.36(4) -1_666 . 1_565 n
NB6 BA3 O10 91.36(4) -1_666 . 2_555 n
NB6 BA3 O10 91.36(4) -1_666 . 2_655 n
NB6 BA3 O10 91.36(4) -1_666 . 3_665 n
NB6 BA3 O10 91.36(4) -1_666 . 3_675 n
NB6 BA3 O11 36.972(19) -1_666 . 1_555 n
NB6 BA3 O11 36.972(19) -1_666 . 2_665 n
NB6 BA3 O11 36.972(19) -1_666 . 3_565 n
O10 BA3 O10 175.23(6) 1_455 . 1_565 n
O10 BA3 O10 56.07(5) 1_455 . 2_555 n
O10 BA3 O10 119.9437(32) 1_455 . 2_655 n
O10 BA3 O10 63.89(5) 1_455 . 3_665 n
O10 BA3 O10 119.9439(32) 1_455 . 3_675 n
O10 BA3 O11 92.267(35) 1_455 . 1_555 n
O10 BA3 O11 121.95(5) 1_455 . 2_665 n
O10 BA3 O11 59.227(26) 1_455 . 3_565 n
O10 BA3 O10 119.9438(32) 1_565 . 2_555 n
O10 BA3 O10 63.89(5) 1_565 . 2_655 n
O10 BA3 O10 119.9436(32) 1_565 . 3_665 n
O10 BA3 O10 56.07(5) 1_565 . 3_675 n
O10 BA3 O11 92.267(35) 1_565 . 1_555 n
O10 BA3 O11 59.227(26) 1_565 . 2_665 n
O10 BA3 O11 121.95(5) 1_565 . 3_565 n
O10 BA3 O10 175.23(6) 2_555 . 2_655 n
O10 BA3 O10 119.9437(32) 2_555 . 3_665 n
O10 BA3 O10 63.90(5) 2_555 . 3_675 n
O10 BA3 O11 121.95(5) 2_555 . 1_555 n
O10 BA3 O11 92.267(35) 2_555 . 2_665 n
O10 BA3 O11 59.227(26) 2_555 . 3_565 n
O10 BA3 O10 56.07(5) 2_655 . 3_665 n
O10 BA3 O10 119.9437(32) 2_655 . 3_675 n
O10 BA3 O11 59.227(26) 2_655 . 1_555 n
O10 BA3 O11 92.267(35) 2_655 . 2_665 n
O10 BA3 O11 121.95(5) 2_655 . 3_565 n
O10 BA3 O10 175.23(6) 3_665 . 3_675 n
O10 BA3 O11 59.227(26) 3_665 . 1_555 n
O10 BA3 O11 121.95(5) 3_665 . 2_665 n
O10 BA3 O11 92.267(35) 3_665 . 3_565 n
O10 BA3 O11 121.95(5) 3_675 . 1_555 n
O10 BA3 O11 59.227(26) 3_675 . 2_665 n
O10 BA3 O11 92.267(35) 3_675 . 3_565 n
O11 BA3 O11 62.778(30) 1_555 . 2_665 n
O11 BA3 O11 62.778(30) 1_555 . 3_565 n
O11 BA3 O11 62.778(30) 2_665 . 3_565 n
BA3 BA4 BA3 92.340(25) 1_445 . 1_545 n
BA3 BA4 BA3 92.340(25) 1_445 . 1_555 n
BA3 BA4 BA3 87.660(25) 1_445 . -1_556 n
BA3 BA4 BA3 87.660(25) 1_445 . -1_566 n
BA3 BA4 BA3 179.9657 1_445 . -1_666 n
BA3 BA4 NA5 56.408(18) 1_445 . 1_555 n
BA3 BA4 NA5 123.592(18) 1_445 . -1_556 n
BA3 BA4 NB6 54.225(9) 1_445 . 1_445 n
BA3 BA4 NB6 54.225(9) 1_445 . 1_455 n
BA3 BA4 NB6 125.797(27) 1_445 . 1_555 n
BA3 BA4 NB6 54.203(27) 1_445 . -1_556 n
BA3 BA4 NB6 125.775(9) 1_445 . -1_656 n
BA3 BA4 NB6 125.775(9) 1_445 . -1_666 n
BA3 BA4 O10 46.174(12) 1_445 . 1_455 n
BA3 BA4 O10 46.174(12) 1_445 . 2_545 n
BA3 BA4 O10 94.123(28) 1_445 . 3_665 n
BA3 BA4 O10 133.826(12) 1_445 . -1_656 n
BA3 BA4 O10 133.826(12) 1_445 . -2_566 n
BA3 BA4 O10 85.877(28) 1_445 . -3_446 n
BA3 BA4 O11 43.830(12) 1_445 . 1_445 n
BA3 BA4 O11 136.170(12) 1_445 . 1_555 n
BA3 BA4 O11 43.830(12) 1_445 . 2_555 n
BA3 BA4 O11 136.170(12) 1_445 . 2_655 n
BA3 BA4 O11 90.0 1_445 . 3_555 n
BA3 BA4 BA3 92.340(25) 1_545 . 1_555 n
BA3 BA4 BA3 87.660(25) 1_545 . -1_556 n
BA3 BA4 BA3 180.0 1_545 . -1_566 n
BA3 BA4 BA3 87.660(25) 1_545 . -1_666 n
BA3 BA4 NA5 56.408(18) 1_545 . 1_555 n
BA3 BA4 NA5 123.592(18) 1_545 . -1_556 n
BA3 BA4 NB6 54.225(9) 1_545 . 1_445 n
BA3 BA4 NB6 125.797(27) 1_545 . 1_455 n
BA3 BA4 NB6 54.225(9) 1_545 . 1_555 n
BA3 BA4 NB6 125.775(9) 1_545 . -1_556 n
BA3 BA4 NB6 54.203(27) 1_545 . -1_656 n
BA3 BA4 NB6 125.775(9) 1_545 . -1_666 n
BA3 BA4 O10 94.123(28) 1_545 . 1_455 n
BA3 BA4 O10 46.174(12) 1_545 . 2_545 n
BA3 BA4 O10 46.174(12) 1_545 . 3_665 n
BA3 BA4 O10 85.877(28) 1_545 . -1_656 n
BA3 BA4 O10 133.826(12) 1_545 . -2_566 n
BA3 BA4 O10 133.826(12) 1_545 . -3_446 n
BA3 BA4 O11 90.0 1_545 . 1_445 n
BA3 BA4 O11 90.0 1_545 . 1_555 n
BA3 BA4 O11 136.170(12) 1_545 . 2_555 n
BA3 BA4 O11 43.830(12) 1_545 . 2_655 n
BA3 BA4 O11 43.830(12) 1_545 . 3_555 n
BA3 BA4 BA3 179.9557 1_555 . -1_556 n
BA3 BA4 BA3 87.660(25) 1_555 . -1_566 n
BA3 BA4 BA3 87.660(25) 1_555 . -1_666 n
BA3 BA4 NA5 56.408(18) 1_555 . 1_555 n
BA3 BA4 NA5 123.592(18) 1_555 . -1_556 n
BA3 BA4 NB6 125.797(27) 1_555 . 1_445 n
BA3 BA4 NB6 54.225(9) 1_555 . 1_455 n
BA3 BA4 NB6 54.225(9) 1_555 . 1_555 n
BA3 BA4 NB6 125.775(9) 1_555 . -1_556 n
BA3 BA4 NB6 125.775(9) 1_555 . -1_656 n
BA3 BA4 NB6 54.203(27) 1_555 . -1_666 n
BA3 BA4 O10 46.174(12) 1_555 . 1_455 n
BA3 BA4 O10 94.123(28) 1_555 . 2_545 n
BA3 BA4 O10 46.174(12) 1_555 . 3_665 n
BA3 BA4 O10 133.826(12) 1_555 . -1_656 n
BA3 BA4 O10 85.877(28) 1_555 . -2_566 n
BA3 BA4 O10 133.825(12) 1_555 . -3_446 n
BA3 BA4 O11 136.170(12) 1_555 . 1_445 n
BA3 BA4 O11 43.830(12) 1_555 . 1_555 n
BA3 BA4 O11 89.9999 1_555 . 2_555 n
BA3 BA4 O11 90.0 1_555 . 2_655 n
BA3 BA4 O11 136.170(12) 1_555 . 3_555 n
BA3 BA4 BA3 92.340(25) -1_556 . -1_566 n
BA3 BA4 BA3 92.340(25) -1_556 . -1_666 n
BA3 BA4 NA5 123.592(18) -1_556 . 1_555 n
BA3 BA4 NA5 56.408(18) -1_556 . -1_556 n
BA3 BA4 NB6 54.203(27) -1_556 . 1_445 n
BA3 BA4 NB6 125.775(9) -1_556 . 1_455 n
BA3 BA4 NB6 125.775(9) -1_556 . 1_555 n
BA3 BA4 NB6 54.225(9) -1_556 . -1_556 n
BA3 BA4 NB6 54.225(9) -1_556 . -1_656 n
BA3 BA4 NB6 125.797(27) -1_556 . -1_666 n
BA3 BA4 O10 133.826(12) -1_556 . 1_455 n
BA3 BA4 O10 85.877(28) -1_556 . 2_545 n
BA3 BA4 O10 133.825(12) -1_556 . 3_665 n
BA3 BA4 O10 46.174(12) -1_556 . -1_656 n
BA3 BA4 O10 94.123(28) -1_556 . -2_566 n
BA3 BA4 O10 46.174(12) -1_556 . -3_446 n
BA3 BA4 O11 43.830(12) -1_556 . 1_445 n
BA3 BA4 O11 136.170(12) -1_556 . 1_555 n
BA3 BA4 O11 90.0 -1_556 . 2_555 n
BA3 BA4 O11 89.9999 -1_556 . 2_655 n
BA3 BA4 O11 43.830(12) -1_556 . 3_555 n
BA3 BA4 BA3 92.340(25) -1_566 . -1_666 n
BA3 BA4 NA5 123.592(18) -1_566 . 1_555 n
BA3 BA4 NA5 56.408(18) -1_566 . -1_556 n
BA3 BA4 NB6 125.775(9) -1_566 . 1_445 n
BA3 BA4 NB6 54.203(27) -1_566 . 1_455 n
BA3 BA4 NB6 125.775(9) -1_566 . 1_555 n
BA3 BA4 NB6 54.225(9) -1_566 . -1_556 n
BA3 BA4 NB6 125.797(27) -1_566 . -1_656 n
BA3 BA4 NB6 54.225(9) -1_566 . -1_666 n
BA3 BA4 O10 85.877(28) -1_566 . 1_455 n
BA3 BA4 O10 133.826(12) -1_566 . 2_545 n
BA3 BA4 O10 133.826(12) -1_566 . 3_665 n
BA3 BA4 O10 94.123(28) -1_566 . -1_656 n
BA3 BA4 O10 46.174(12) -1_566 . -2_566 n
BA3 BA4 O10 46.174(12) -1_566 . -3_446 n
BA3 BA4 O11 90.0 -1_566 . 1_445 n
BA3 BA4 O11 90.0 -1_566 . 1_555 n
BA3 BA4 O11 43.830(12) -1_566 . 2_555 n
BA3 BA4 O11 136.170(12) -1_566 . 2_655 n
BA3 BA4 O11 136.170(12) -1_566 . 3_555 n
BA3 BA4 NA5 123.592(18) -1_666 . 1_555 n
BA3 BA4 NA5 56.408(18) -1_666 . -1_556 n
BA3 BA4 NB6 125.775(9) -1_666 . 1_445 n
BA3 BA4 NB6 125.775(9) -1_666 . 1_455 n
BA3 BA4 NB6 54.203(27) -1_666 . 1_555 n
BA3 BA4 NB6 125.797(27) -1_666 . -1_556 n
BA3 BA4 NB6 54.225(9) -1_666 . -1_656 n
BA3 BA4 NB6 54.225(9) -1_666 . -1_666 n
BA3 BA4 O10 133.826(12) -1_666 . 1_455 n
BA3 BA4 O10 133.826(12) -1_666 . 2_545 n
BA3 BA4 O10 85.877(28) -1_666 . 3_665 n
BA3 BA4 O10 46.174(12) -1_666 . -1_656 n
BA3 BA4 O10 46.174(12) -1_666 . -2_566 n
BA3 BA4 O10 94.123(28) -1_666 . -3_446 n
BA3 BA4 O11 136.170(12) -1_666 . 1_445 n
BA3 BA4 O11 43.830(12) -1_666 . 1_555 n
BA3 BA4 O11 136.170(12) -1_666 . 2_555 n
BA3 BA4 O11 43.830(12) -1_666 . 2_655 n
BA3 BA4 O11 89.9999 -1_666 . 3_555 n
NA5 BA4 NA5 180.0 1_555 . -1_556 n
NA5 BA4 NB6 69.389(19) 1_555 . 1_445 n
NA5 BA4 NB6 69.389(19) 1_555 . 1_455 n
NA5 BA4 NB6 69.389(19) 1_555 . 1_555 n
NA5 BA4 NB6 110.611(19) 1_555 . -1_556 n
NA5 BA4 NB6 110.611(19) 1_555 . -1_656 n
NA5 BA4 NB6 110.611(19) 1_555 . -1_666 n
NA5 BA4 O10 37.715(23) 1_555 . 1_455 n
NA5 BA4 O10 37.715(23) 1_555 . 2_545 n
NA5 BA4 O10 37.715(23) 1_555 . 3_665 n
NA5 BA4 O10 142.285(23) 1_555 . -1_656 n
NA5 BA4 O10 142.285(23) 1_555 . -2_566 n
NA5 BA4 O10 142.285(23) 1_555 . -3_446 n
NA5 BA4 O11 90.0 1_555 . 1_445 n
NA5 BA4 O11 90.0 1_555 . 1_555 n
NA5 BA4 O11 90.0 1_555 . 2_555 n
NA5 BA4 O11 90.0 1_555 . 2_655 n
NA5 BA4 O11 90.0 1_555 . 3_555 n
NA5 BA4 NB6 110.611(19) -1_556 . 1_445 n
NA5 BA4 NB6 110.611(19) -1_556 . 1_455 n
NA5 BA4 NB6 110.611(19) -1_556 . 1_555 n
NA5 BA4 NB6 69.389(19) -1_556 . -1_556 n
NA5 BA4 NB6 69.389(19) -1_556 . -1_656 n
NA5 BA4 NB6 69.389(19) -1_556 . -1_666 n
NA5 BA4 O10 142.285(23) -1_556 . 1_455 n
NA5 BA4 O10 142.285(23) -1_556 . 2_545 n
NA5 BA4 O10 142.285(23) -1_556 . 3_665 n
NA5 BA4 O10 37.715(23) -1_556 . -1_656 n
NA5 BA4 O10 37.715(23) -1_556 . -2_566 n
NA5 BA4 O10 37.715(23) -1_556 . -3_446 n
NA5 BA4 O11 90.0 -1_556 . 1_445 n
NA5 BA4 O11 90.0 -1_556 . 1_555 n
NA5 BA4 O11 90.0 -1_556 . 2_555 n
NA5 BA4 O11 90.0 -1_556 . 2_655 n
NA5 BA4 O11 90.0 -1_556 . 3_555 n
NB6 BA4 NB6 108.308(20) 1_445 . 1_455 n
NB6 BA4 NB6 108.308(20) 1_445 . 1_555 n
NB6 BA4 NB6 71.692(20) 1_445 . -1_556 n
NB6 BA4 NB6 71.692(20) 1_445 . -1_656 n
NB6 BA4 NB6 179.9657 1_445 . -1_666 n
NB6 BA4 O10 90.448(23) 1_445 . 1_455 n
NB6 BA4 O10 31.674(28) 1_445 . 2_545 n
NB6 BA4 O10 90.448(23) 1_445 . 3_665 n
NB6 BA4 O10 89.552(23) 1_445 . -1_656 n
NB6 BA4 O10 148.327(28) 1_445 . -2_566 n
NB6 BA4 O10 89.552(23) 1_445 . -3_446 n
NB6 BA4 O11 35.846(10) 1_445 . 1_445 n
NB6 BA4 O11 144.154(10) 1_445 . 1_555 n
NB6 BA4 O11 90.0 1_445 . 2_555 n
NB6 BA4 O11 89.9999 1_445 . 2_655 n
NB6 BA4 O11 35.846(10) 1_445 . 3_555 n
NB6 BA4 NB6 108.308(20) 1_455 . 1_555 n
NB6 BA4 NB6 71.692(20) 1_455 . -1_556 n
NB6 BA4 NB6 180.0 1_455 . -1_656 n
NB6 BA4 NB6 71.692(20) 1_455 . -1_666 n
NB6 BA4 O10 31.673(28) 1_455 . 1_455 n
NB6 BA4 O10 90.448(23) 1_455 . 2_545 n
NB6 BA4 O10 90.448(23) 1_455 . 3_665 n
NB6 BA4 O10 148.327(28) 1_455 . -1_656 n
NB6 BA4 O10 89.552(23) 1_455 . -2_566 n
NB6 BA4 O10 89.552(23) 1_455 . -3_446 n
NB6 BA4 O11 90.0 1_455 . 1_445 n
NB6 BA4 O11 90.0 1_455 . 1_555 n
NB6 BA4 O11 35.846(10) 1_455 . 2_555 n
NB6 BA4 O11 144.154(10) 1_455 . 2_655 n
NB6 BA4 O11 144.154(10) 1_455 . 3_555 n
NB6 BA4 NB6 180.0 1_555 . -1_556 n
NB6 BA4 NB6 71.692(20) 1_555 . -1_656 n
NB6 BA4 NB6 71.692(20) 1_555 . -1_666 n
NB6 BA4 O10 90.448(23) 1_555 . 1_455 n
NB6 BA4 O10 90.448(23) 1_555 . 2_545 n
NB6 BA4 O10 31.674(28) 1_555 . 3_665 n
NB6 BA4 O10 89.552(23) 1_555 . -1_656 n
NB6 BA4 O10 89.552(23) 1_555 . -2_566 n
NB6 BA4 O10 148.327(28) 1_555 . -3_446 n
NB6 BA4 O11 144.154(10) 1_555 . 1_445 n
NB6 BA4 O11 35.846(10) 1_555 . 1_555 n
NB6 BA4 O11 144.154(10) 1_555 . 2_555 n
NB6 BA4 O11 35.846(10) 1_555 . 2_655 n
NB6 BA4 O11 89.9999 1_555 . 3_555 n
NB6 BA4 NB6 108.308(20) -1_556 . -1_656 n
NB6 BA4 NB6 108.308(20) -1_556 . -1_666 n
NB6 BA4 O10 89.552(23) -1_556 . 1_455 n
NB6 BA4 O10 89.552(23) -1_556 . 2_545 n
NB6 BA4 O10 148.327(28) -1_556 . 3_665 n
NB6 BA4 O10 90.448(23) -1_556 . -1_656 n
NB6 BA4 O10 90.448(23) -1_556 . -2_566 n
NB6 BA4 O10 31.673(28) -1_556 . -3_446 n
NB6 BA4 O11 35.846(10) -1_556 . 1_445 n
NB6 BA4 O11 144.154(10) -1_556 . 1_555 n
NB6 BA4 O11 35.846(10) -1_556 . 2_555 n
NB6 BA4 O11 144.154(10) -1_556 . 2_655 n
NB6 BA4 O11 90.0 -1_556 . 3_555 n
NB6 BA4 NB6 108.308(20) -1_656 . -1_666 n
NB6 BA4 O10 148.327(28) -1_656 . 1_455 n
NB6 BA4 O10 89.552(23) -1_656 . 2_545 n
NB6 BA4 O10 89.552(23) -1_656 . 3_665 n
NB6 BA4 O10 31.673(28) -1_656 . -1_656 n
NB6 BA4 O10 90.448(23) -1_656 . -2_566 n
NB6 BA4 O10 90.448(23) -1_656 . -3_446 n
NB6 BA4 O11 90.0 -1_656 . 1_445 n
NB6 BA4 O11 90.0 -1_656 . 1_555 n
NB6 BA4 O11 144.154(10) -1_656 . 2_555 n
NB6 BA4 O11 35.846(10) -1_656 . 2_655 n
NB6 BA4 O11 35.846(10) -1_656 . 3_555 n
NB6 BA4 O10 89.552(23) -1_666 . 1_455 n
NB6 BA4 O10 148.327(28) -1_666 . 2_545 n
NB6 BA4 O10 89.552(23) -1_666 . 3_665 n
NB6 BA4 O10 90.448(23) -1_666 . -1_656 n
NB6 BA4 O10 31.673(28) -1_666 . -2_566 n
NB6 BA4 O10 90.448(23) -1_666 . -3_446 n
NB6 BA4 O11 144.154(10) -1_666 . 1_445 n
NB6 BA4 O11 35.846(10) -1_666 . 1_555 n
NB6 BA4 O11 89.9999 -1_666 . 2_555 n
NB6 BA4 O11 90.0 -1_666 . 2_655 n
NB6 BA4 O11 144.154(10) -1_666 . 3_555 n
O10 BA4 O10 63.98(4) 1_455 . 2_545 n
O10 BA4 O10 63.98(4) 1_455 . 3_665 n
O10 BA4 O10 179.9604 1_455 . -1_656 n
O10 BA4 O10 116.02(4) 1_455 . -2_566 n
O10 BA4 O10 116.02(4) 1_455 . -3_446 n
O10 BA4 O11 90.0001 1_455 . 1_445 n
O10 BA4 O11 89.9999 1_455 . 1_555 n
O10 BA4 O11 58.009(19) 1_455 . 2_555 n
O10 BA4 O11 121.991(19) 1_455 . 2_655 n
O10 BA4 O11 121.991(19) 1_455 . 3_555 n
O10 BA4 O10 63.98(4) 2_545 . 3_665 n
O10 BA4 O10 116.02(4) 2_545 . -1_656 n
O10 BA4 O10 179.9604 2_545 . -2_566 n
O10 BA4 O10 116.02(4) 2_545 . -3_446 n
O10 BA4 O11 58.009(19) 2_545 . 1_445 n
O10 BA4 O11 121.991(19) 2_545 . 1_555 n
O10 BA4 O11 89.9999 2_545 . 2_555 n
O10 BA4 O11 90.0001 2_545 . 2_655 n
O10 BA4 O11 58.009(19) 2_545 . 3_555 n
O10 BA4 O10 116.02(4) 3_665 . -1_656 n
O10 BA4 O10 116.02(4) 3_665 . -2_566 n
O10 BA4 O10 179.9557 3_665 . -3_446 n
O10 BA4 O11 121.991(19) 3_665 . 1_445 n
O10 BA4 O11 58.009(19) 3_665 . 1_555 n
O10 BA4 O11 121.991(19) 3_665 . 2_555 n
O10 BA4 O11 58.009(19) 3_665 . 2_655 n
O10 BA4 O11 89.9999 3_665 . 3_555 n
O10 BA4 O10 63.98(4) -1_656 . -2_566 n
O10 BA4 O10 63.98(4) -1_656 . -3_446 n
O10 BA4 O11 89.9999 -1_656 . 1_445 n
O10 BA4 O11 90.0 -1_656 . 1_555 n
O10 BA4 O11 121.991(19) -1_656 . 2_555 n
O10 BA4 O11 58.009(19) -1_656 . 2_655 n
O10 BA4 O11 58.009(19) -1_656 . 3_555 n
O10 BA4 O10 63.98(4) -2_566 . -3_446 n
O10 BA4 O11 121.991(19) -2_566 . 1_445 n
O10 BA4 O11 58.009(19) -2_566 . 1_555 n
O10 BA4 O11 90.0001 -2_566 . 2_555 n
O10 BA4 O11 89.9999 -2_566 . 2_655 n
O10 BA4 O11 121.991(19) -2_566 . 3_555 n
O10 BA4 O11 58.009(19) -3_446 . 1_445 n
O10 BA4 O11 121.991(19) -3_446 . 1_555 n
O10 BA4 O11 58.009(19) -3_446 . 2_555 n
O10 BA4 O11 121.991(19) -3_446 . 2_655 n
O10 BA4 O11 90.0 -3_446 . 3_555 n
O11 BA4 O11 180.0 1_445 . 1_555 n
O11 BA4 O11 60.0 1_445 . 2_555 n
O11 BA4 O11 120.0 1_445 . 2_655 n
O11 BA4 O11 60.0 1_445 . 3_555 n
O11 BA4 O11 120.0 1_555 . 2_555 n
O11 BA4 O11 60.0 1_555 . 2_655 n
O11 BA4 O11 120.0 1_555 . 3_555 n
O11 BA4 O11 180.0 2_555 . 2_655 n
O11 BA4 O11 120.0 2_555 . 3_555 n
O11 BA4 O11 60.0 2_655 . 3_555 n
BA1 NA5 BA2 73.72(6) 1_555 . 1_445 n
BA1 NA5 BA2 73.72(6) 1_555 . 1_455 n
BA1 NA5 BA2 73.72(6) 1_555 . 1_555 n
BA1 NA5 BA3 112.58(5) 1_555 . 1_445 n
BA1 NA5 BA3 112.58(5) 1_555 . 1_545 n
BA1 NA5 BA3 112.58(5) 1_555 . 1_555 n
BA1 NA5 BA4 180.0 1_555 . 1_555 n
BA1 NA5 O9 48.56(7) 1_555 . 1_545 n
BA1 NA5 O9 48.56(7) 1_555 . 2_665 n
BA1 NA5 O9 48.56(7) 1_555 . 3_455 n
BA1 NA5 O10 126.73(8) 1_555 . 1_455 n
BA1 NA5 O10 126.73(8) 1_555 . 2_545 n
BA1 NA5 O10 126.73(8) 1_555 . 3_665 n
BA2 NA5 BA2 112.47(5) 1_445 . 1_455 n
BA2 NA5 BA2 112.47(5) 1_445 . 1_555 n
BA2 NA5 BA3 70.394(19) 1_445 . 1_445 n
BA2 NA5 BA3 70.393(19) 1_445 . 1_545 n
BA2 NA5 BA3 173.70(10) 1_445 . 1_555 n
BA2 NA5 BA4 106.28(6) 1_445 . 1_555 n
BA2 NA5 O9 56.956(29) 1_445 . 1_545 n
BA2 NA5 O9 122.28(12) 1_445 . 2_665 n
BA2 NA5 O9 56.955(29) 1_445 . 3_455 n
BA2 NA5 O10 123.52(4) 1_445 . 1_455 n
BA2 NA5 O10 53.01(4) 1_445 . 2_545 n
BA2 NA5 O10 123.52(4) 1_445 . 3_665 n
BA2 NA5 BA2 112.47(5) 1_455 . 1_555 n
BA2 NA5 BA3 70.393(19) 1_455 . 1_445 n
BA2 NA5 BA3 173.70(10) 1_455 . 1_545 n
BA2 NA5 BA3 70.393(19) 1_455 . 1_555 n
BA2 NA5 BA4 106.28(6) 1_455 . 1_555 n
BA2 NA5 O9 122.28(12) 1_455 . 1_545 n
BA2 NA5 O9 56.955(29) 1_455 . 2_665 n
BA2 NA5 O9 56.956(29) 1_455 . 3_455 n
BA2 NA5 O10 53.01(4) 1_455 . 1_455 n
BA2 NA5 O10 123.52(4) 1_455 . 2_545 n
BA2 NA5 O10 123.52(4) 1_455 . 3_665 n
BA2 NA5 BA3 173.70(10) 1_555 . 1_445 n
BA2 NA5 BA3 70.393(19) 1_555 . 1_545 n
BA2 NA5 BA3 70.394(19) 1_555 . 1_555 n
BA2 NA5 BA4 106.28(6) 1_555 . 1_555 n
BA2 NA5 O9 56.955(29) 1_555 . 1_545 n
BA2 NA5 O9 56.956(29) 1_555 . 2_665 n
BA2 NA5 O9 122.28(12) 1_555 . 3_455 n
BA2 NA5 O10 123.52(4) 1_555 . 1_455 n
BA2 NA5 O10 123.52(4) 1_555 . 2_545 n
BA2 NA5 O10 53.01(4) 1_555 . 3_665 n
BA3 NA5 BA3 106.19(6) 1_445 . 1_545 n
BA3 NA5 BA3 106.19(6) 1_445 . 1_555 n
BA3 NA5 BA4 67.42(5) 1_445 . 1_555 n
BA3 NA5 O9 126.886(30) 1_445 . 1_545 n
BA3 NA5 O9 126.884(30) 1_445 . 2_665 n
BA3 NA5 O9 64.02(4) 1_445 . 3_455 n
BA3 NA5 O10 53.156(27) 1_445 . 1_455 n
BA3 NA5 O10 53.156(27) 1_445 . 2_545 n
BA3 NA5 O10 120.69(12) 1_445 . 3_665 n
BA3 NA5 BA3 106.19(6) 1_545 . 1_555 n
BA3 NA5 BA4 67.42(5) 1_545 . 1_555 n
BA3 NA5 O9 64.02(4) 1_545 . 1_545 n
BA3 NA5 O9 126.886(30) 1_545 . 2_665 n
BA3 NA5 O9 126.884(30) 1_545 . 3_455 n
BA3 NA5 O10 120.69(12) 1_545 . 1_455 n
BA3 NA5 O10 53.156(27) 1_545 . 2_545 n
BA3 NA5 O10 53.156(27) 1_545 . 3_665 n
BA3 NA5 BA4 67.42(5) 1_555 . 1_555 n
BA3 NA5 O9 126.884(30) 1_555 . 1_545 n
BA3 NA5 O9 64.02(4) 1_555 . 2_665 n
BA3 NA5 O9 126.886(30) 1_555 . 3_455 n
BA3 NA5 O10 53.156(27) 1_555 . 1_455 n
BA3 NA5 O10 120.69(12) 1_555 . 2_545 n
BA3 NA5 O10 53.156(27) 1_555 . 3_665 n
BA4 NA5 O9 131.44(7) 1_555 . 1_545 n
BA4 NA5 O9 131.44(7) 1_555 . 2_665 n
BA4 NA5 O9 131.44(7) 1_555 . 3_455 n
BA4 NA5 O10 53.27(8) 1_555 . 1_455 n
BA4 NA5 O10 53.27(8) 1_555 . 2_545 n
BA4 NA5 O10 53.27(8) 1_555 . 3_665 n
O9 NA5 O9 80.97(10) 1_545 . 2_665 n
O9 NA5 O9 80.97(10) 1_545 . 3_455 n
O9 NA5 O10 175.29(14) 1_545 . 1_455 n
O9 NA5 O10 95.475(27) 1_545 . 2_545 n
O9 NA5 O10 95.474(27) 1_545 . 3_665 n
O9 NA5 O9 80.97(10) 2_665 . 3_455 n
O9 NA5 O10 95.474(27) 2_665 . 1_455 n
O9 NA5 O10 175.29(14) 2_665 . 2_545 n
O9 NA5 O10 95.475(27) 2_665 . 3_665 n
O9 NA5 O10 95.475(27) 3_455 . 1_455 n
O9 NA5 O10 95.474(27) 3_455 . 2_545 n
O9 NA5 O10 175.29(14) 3_455 . 3_665 n
O10 NA5 O10 87.91(11) 1_455 . 2_545 n
O10 NA5 O10 87.91(11) 1_455 . 3_665 n
O10 NA5 O10 87.91(11) 2_545 . 3_665 n
BA2 NB6 BA3 73.928(31) 1_555 . 1_545 n
BA2 NB6 BA3 73.928(31) 1_555 . 1_555 n
BA2 NB6 BA3 73.928(31) 1_555 . 1_655 n
BA2 NB6 BA3 179.972 1_555 . -1_666 n
BA2 NB6 BA4 110.611(19) 1_555 . 1_555 n
BA2 NB6 BA4 110.611(19) 1_555 . 1_655 n
BA2 NB6 BA4 110.611(19) 1_555 . 1_665 n
BA2 NB6 O10 56.72(5) 1_555 . 1_555 n
BA2 NB6 O10 56.72(5) 1_555 . 2_655 n
BA2 NB6 O10 56.72(5) 1_555 . 3_665 n
BA2 NB6 O11 126.951(28) 1_555 . 1_555 n
BA2 NB6 O11 126.950(28) 1_555 . 2_655 n
BA2 NB6 O11 126.950(28) 1_555 . 3_665 n
BA3 NB6 BA3 112.646(27) 1_545 . 1_555 n
BA3 NB6 BA3 112.646(27) 1_545 . 1_655 n
BA3 NB6 BA3 106.072(31) 1_545 . -1_666 n
BA3 NB6 BA4 69.375(12) 1_545 . 1_555 n
BA3 NB6 BA4 69.375(12) 1_545 . 1_655 n
BA3 NB6 BA4 175.46(5) 1_545 . 1_665 n
BA3 NB6 O10 56.387(15) 1_545 . 1_555 n
BA3 NB6 O10 130.65(6) 1_545 . 2_655 n
BA3 NB6 O10 56.387(15) 1_545 . 3_665 n
BA3 NB6 O11 123.393(19) 1_545 . 1_555 n
BA3 NB6 O11 53.022(25) 1_545 . 2_655 n
BA3 NB6 O11 123.393(19) 1_545 . 3_665 n
BA3 NB6 BA3 112.646(27) 1_555 . 1_655 n
BA3 NB6 BA3 106.072(31) 1_555 . -1_666 n
BA3 NB6 BA4 69.375(12) 1_555 . 1_555 n
BA3 NB6 BA4 175.46(5) 1_555 . 1_655 n
BA3 NB6 BA4 69.375(12) 1_555 . 1_665 n
BA3 NB6 O10 130.65(6) 1_555 . 1_555 n
BA3 NB6 O10 56.387(15) 1_555 . 2_655 n
BA3 NB6 O10 56.387(15) 1_555 . 3_665 n
BA3 NB6 O11 53.022(25) 1_555 . 1_555 n
BA3 NB6 O11 123.393(19) 1_555 . 2_655 n
BA3 NB6 O11 123.393(19) 1_555 . 3_665 n
BA3 NB6 BA3 106.072(31) 1_655 . -1_666 n
BA3 NB6 BA4 175.46(5) 1_655 . 1_555 n
BA3 NB6 BA4 69.375(12) 1_655 . 1_655 n
BA3 NB6 BA4 69.375(12) 1_655 . 1_665 n
BA3 NB6 O10 56.387(15) 1_655 . 1_555 n
BA3 NB6 O10 56.387(15) 1_655 . 2_655 n
BA3 NB6 O10 130.65(6) 1_655 . 3_665 n
BA3 NB6 O11 123.393(19) 1_655 . 1_555 n
BA3 NB6 O11 123.393(19) 1_655 . 2_655 n
BA3 NB6 O11 53.022(25) 1_655 . 3_665 n
BA3 NB6 BA4 69.389(19) -1_666 . 1_555 n
BA3 NB6 BA4 69.389(19) -1_666 . 1_655 n
BA3 NB6 BA4 69.389(19) -1_666 . 1_665 n
BA3 NB6 O10 123.28(5) -1_666 . 1_555 n
BA3 NB6 O10 123.28(5) -1_666 . 2_655 n
BA3 NB6 O10 123.28(5) -1_666 . 3_665 n
BA3 NB6 O11 53.050(28) -1_666 . 1_555 n
BA3 NB6 O11 53.050(28) -1_666 . 2_655 n
BA3 NB6 O11 53.050(28) -1_666 . 3_665 n
BA4 NB6 BA4 108.308(20) 1_555 . 1_655 n
BA4 NB6 BA4 108.308(20) 1_555 . 1_665 n
BA4 NB6 O10 125.761(7) 1_555 . 1_555 n
BA4 NB6 O10 125.761(7) 1_555 . 2_655 n
BA4 NB6 O10 53.89(4) 1_555 . 3_665 n
BA4 NB6 O11 54.154(10) 1_555 . 1_555 n
BA4 NB6 O11 54.154(10) 1_555 . 2_655 n
BA4 NB6 O11 122.44(5) 1_555 . 3_665 n
BA4 NB6 BA4 108.308(20) 1_655 . 1_665 n
BA4 NB6 O10 53.89(4) 1_655 . 1_555 n
BA4 NB6 O10 125.761(7) 1_655 . 2_655 n
BA4 NB6 O10 125.761(7) 1_655 . 3_665 n
BA4 NB6 O11 122.44(5) 1_655 . 1_555 n
BA4 NB6 O11 54.154(10) 1_655 . 2_655 n
BA4 NB6 O11 54.154(10) 1_655 . 3_665 n
BA4 NB6 O10 125.761(7) 1_665 . 1_555 n
BA4 NB6 O10 53.89(4) 1_665 . 2_655 n
BA4 NB6 O10 125.761(7) 1_665 . 3_665 n
BA4 NB6 O11 54.154(10) 1_665 . 1_555 n
BA4 NB6 O11 122.44(5) 1_665 . 2_655 n
BA4 NB6 O11 54.154(10) 1_665 . 3_665 n
O10 NB6 O10 92.77(6) 1_555 . 2_655 n
O10 NB6 O10 92.77(6) 1_555 . 3_665 n
O10 NB6 O11 176.33(7) 1_555 . 1_555 n
O10 NB6 O11 89.759(25) 1_555 . 2_655 n
O10 NB6 O11 89.759(25) 1_555 . 3_665 n
O10 NB6 O10 92.77(6) 2_655 . 3_665 n
O10 NB6 O11 89.759(25) 2_655 . 1_555 n
O10 NB6 O11 176.33(7) 2_655 . 2_655 n
O10 NB6 O11 89.759(25) 2_655 . 3_665 n
O10 NB6 O11 89.759(25) 3_665 . 1_555 n
O10 NB6 O11 89.759(25) 3_665 . 2_655 n
O10 NB6 O11 176.33(7) 3_665 . 3_665 n
O11 NB6 O11 87.59(4) 1_555 . 2_655 n
O11 NB6 O11 87.59(4) 1_555 . 3_665 n
O11 NB6 O11 87.59(4) 2_655 . 3_665 n
O8 V7 O8 12.51(25) 1_555 . 2_665 n
O8 V7 O8 12.51(25) 1_555 . 3_565 n
O8 V7 O9 114.22(15) 1_555 . 1_555 n
O8 V7 O9 103.52(18) 1_555 . 2_665 n
O8 V7 O9 114.22(15) 1_555 . 3_565 n
O8 V7 O8 12.51(25) 2_665 . 3_565 n
O8 V7 O9 114.22(15) 2_665 . 1_555 n
O8 V7 O9 114.22(15) 2_665 . 2_665 n
O8 V7 O9 103.52(18) 2_665 . 3_565 n
O8 V7 O9 103.52(18) 3_565 . 1_555 n
O8 V7 O9 114.22(15) 3_565 . 2_665 n
O8 V7 O9 114.22(15) 3_565 . 3_565 n
O9 V7 O9 108.16(14) 1_555 . 2_665 n
O9 V7 O9 108.16(14) 1_555 . 3_565 n
O9 V7 O9 108.16(14) 2_665 . 3_565 n
BA2 O8 V7 168.09(23) -1_665 . 1_555 n
BA2 O8 O8 85.95(8) -1_665 . 2_665 n
BA2 O8 O8 85.95(8) -1_665 . 3_565 n
V7 O8 O8 83.75(12) 1_555 . 2_665 n
V7 O8 O8 83.75(12) 1_555 . 3_565 n
O8 O8 O8 60.00000(10) 2_665 . 3_565 n
BA1 O9 BA2 97.575(31) 1_565 . 1_455 n
BA1 O9 BA2 97.576(31) 1_565 . 1_565 n
BA1 O9 NA5 91.91(8) 1_565 . 1_565 n
BA1 O9 V7 108.78(13) 1_565 . 1_555 n
BA2 O9 BA2 157.17(6) 1_455 . 1_565 n
BA2 O9 NA5 81.260(30) 1_455 . 1_565 n
BA2 O9 V7 95.58(4) 1_455 . 1_555 n
BA2 O9 NA5 81.261(30) 1_565 . 1_565 n
BA2 O9 V7 95.59(4) 1_565 . 1_555 n
NA5 O9 V7 159.31(16) 1_565 . 1_555 n
BA2 O10 BA3 92.23(4) 1_555 . 1_545 n
BA2 O10 BA3 92.23(4) 1_555 . 1_655 n
BA2 O10 BA4 176.68(5) 1_555 . 1_655 n
BA2 O10 NA5 87.66(8) 1_555 . 1_655 n
BA2 O10 NB6 88.89(6) 1_555 . 1_555 n
BA3 O10 BA3 175.23(6) 1_545 . 1_655 n
BA3 O10 BA4 87.723(35) 1_545 . 1_655 n
BA3 O10 NA5 89.248(30) 1_545 . 1_655 n
BA3 O10 NB6 90.887(30) 1_545 . 1_555 n
BA3 O10 BA4 87.723(35) 1_655 . 1_655 n
BA3 O10 NA5 89.248(30) 1_655 . 1_655 n
BA3 O10 NB6 90.887(30) 1_655 . 1_555 n
BA4 O10 NA5 89.02(8) 1_655 . 1_655 n
BA4 O10 NB6 94.44(5) 1_655 . 1_555 n
NA5 O10 NB6 176.55(10) 1_655 . 1_555 n
BA3 O11 BA3 179.9515 1_555 . -1_666 n
BA3 O11 BA4 90.0 1_555 . 1_555 n
BA3 O11 BA4 90.0 1_555 . 1_665 n
BA3 O11 NB6 90.022(34) 1_555 . 1_555 n
BA3 O11 NB6 89.978(34) 1_555 . -1_666 n
BA3 O11 BA4 90.0 -1_666 . 1_555 n
BA3 O11 BA4 90.0 -1_666 . 1_665 n
BA3 O11 NB6 89.978(34) -1_666 . 1_555 n
BA3 O11 NB6 90.021(34) -1_666 . -1_666 n
BA4 O11 BA4 180.0 1_555 . 1_665 n
BA4 O11 NB6 90.0 1_555 . 1_555 n
BA4 O11 NB6 90.0 1_555 . -1_666 n
BA4 O11 NB6 90.0 1_665 . 1_555 n
BA4 O11 NB6 90.0 1_665 . -1_666 n
NB6 O11 NB6 180.0 1_555 . -1_666 n

loop_
_geom_bond_atom_site_label_1
_geom_bond_atom_site_label_2
_geom_bond_distance
_geom_bond_site_symmetry_1
_geom_bond_site_symmetry_2
_geom_bond_publ_flag
BA1 BA2 4.3639(8) . 1_445 n
BA1 BA2 4.3639(8) . 1_455 n
BA1 BA2 4.3639(8) . 1_555 n
BA1 BA2 4.3639(8) . -1_555 n
BA1 BA2 4.3639(8) . -1_655 n
BA1 BA2 4.3639(8) . -1_665 n
BA1 NA5 3.7383(32) . 1_555 n
BA1 NA5 3.7383(32) . -1_555 n
BA1 V7 3.7291(16) . 1_445 n
BA1 V7 3.7291(16) . 1_545 n
BA1 V7 3.7291(16) . 1_555 n
BA1 V7 3.7291(16) . -1_555 n
BA1 V7 3.7291(16) . -1_565 n
BA1 V7 3.7291(16) . -1_665 n
BA1 O8 3.5040(23) . 1_445 n
BA1 O8 3.5040(23) . 1_545 n
BA1 O8 3.178(4) . 1_555 n
BA1 O8 3.178(4) . 2_555 n
BA1 O8 3.5040(23) . 2_655 n
BA1 O8 3.5040(23) . 2_665 n
BA1 O8 3.5040(23) . 3_455 n
BA1 O8 3.178(4) . 3_555 n
BA1 O8 3.5040(23) . 3_565 n
BA1 O8 3.178(4) . -1_555 n
BA1 O8 3.5040(23) . -1_565 n
BA1 O8 3.5040(23) . -1_665 n
BA1 O8 3.5040(23) . -2_445 n
BA1 O8 3.5040(23) . -2_455 n
BA1 O8 3.178(4) . -2_555 n
BA1 O8 3.5040(23) . -3_545 n
BA1 O8 3.178(4) . -3_555 n
BA1 O8 3.5040(23) . -3_655 n
BA1 O9 2.8040(12) . 1_545 n
BA1 O9 2.8040(12) . 2_665 n
BA1 O9 2.8040(12) . 3_455 n
BA1 O9 2.8040(12) . -1_565 n
BA1 O9 2.8040(12) . -2_445 n
BA1 O9 2.8040(12) . -3_655 n
BA2 BA1 4.3639(8) . 1_555 n
BA2 BA1 4.3639(8) . 1_655 n
BA2 BA1 4.3639(8) . 1_665 n
BA2 BA3 4.1526(14) . 1_545 n
BA2 BA3 4.1526(14) . 1_555 n
BA2 BA3 4.1526(14) . 1_655 n
BA2 NA5 3.5310(10) . 1_555 n
BA2 NA5 3.5310(10) . 1_655 n
BA2 NA5 3.5310(10) . 1_665 n
BA2 NB6 3.3756(17) . 1_555 n
BA2 V7 3.5936(15) . 1_545 n
BA2 V7 3.5936(15) . 1_555 n
BA2 V7 3.5936(15) . 1_655 n
BA2 O8 2.6235(25) . -1_665 n
BA2 O8 2.6235(25) . -2_555 n
BA2 O8 2.6235(25) . -3_655 n
BA2 O9 2.99459(32) . 1_545 n
BA2 O9 2.99464(32) . 1_655 n
BA2 O9 2.99467(32) . 2_665 n
BA2 O9 2.99457(32) . 2_765 n
BA2 O9 2.99461(32) . 3_555 n
BA2 O9 2.99462(32) . 3_565 n
BA2 O10 2.8226(16) . 1_555 n
BA2 O10 2.8226(16) . 2_655 n
BA2 O10 2.8226(16) . 3_665 n
BA3 BA2 4.1526(14) . 1_455 n
BA3 BA2 4.1526(14) . 1_555 n
BA3 BA2 4.1526(14) . 1_565 n
BA3 BA4 4.0690(9) . 1_555 n
BA3 BA4 4.0690(9) . 1_565 n
BA3 BA4 4.0690(9) . 1_665 n
BA3 NA5 3.6709(13) . 1_555 n
BA3 NA5 3.6709(13) . 1_565 n
BA3 NA5 3.6709(13) . 1_665 n
BA3 NB6 3.5274(5) . 1_455 n
BA3 NB6 3.5274(5) . 1_555 n
BA3 NB6 3.5274(5) . 1_565 n
BA3 NB6 3.5261(20) . -1_666 n
BA3 V7 3.593(4) . 1_555 n
BA3 O9 3.3890(18) . 1_555 n
BA3 O9 3.3890(18) . 2_665 n
BA3 O9 3.3890(18) . 3_565 n
BA3 O10 2.93793(7) . 1_455 n
BA3 O10 2.93793(7) . 1_565 n
BA3 O10 2.93793(7) . 2_555 n
BA3 O10 2.93793(7) . 2_655 n
BA3 O10 2.93794(7) . 3_665 n
BA3 O10 2.93792(7) . 3_675 n
BA3 O11 2.8179(12) . 1_555 n
BA3 O11 2.8179(12) . 2_665 n
BA3 O11 2.8179(12) . 3_565 n
BA4 BA3 4.0690(9) . 1_445 n
BA4 BA3 4.0690(9) . 1_545 n
BA4 BA3 4.0690(9) . 1_555 n
BA4 BA3 4.0690(9) . -1_556 n
BA4 BA3 4.0690(9) . -1_566 n
BA4 BA3 4.0690(9) . -1_666 n
BA4 NA5 3.6608(32) . 1_555 n
BA4 NA5 3.6608(32) . -1_556 n
BA4 NB6 3.6213(5) . 1_445 n
BA4 NB6 3.6213(5) . 1_455 n
BA4 NB6 3.6213(5) . 1_555 n
BA4 NB6 3.6213(5) . -1_556 n
BA4 NB6 3.6213(5) . -1_656 n
BA4 NB6 3.6213(5) . -1_666 n
BA4 O10 2.9344(12) . 1_455 n
BA4 O10 2.9344(12) . 2_545 n
BA4 O10 2.9344(12) . 3_665 n
BA4 O10 2.9344(12) . -1_656 n
BA4 O10 2.9344(12) . -2_566 n
BA4 O10 2.9344(12) . -3_446 n
BA4 O11 2.935380(10) . 1_445 n
BA4 O11 2.935380(10) . 1_555 n
BA4 O11 2.935380(10) . 2_555 n
BA4 O11 2.935380(10) . 2_655 n
BA4 O11 2.935380(10) . 3_555 n
BA4 O11 2.935380(10) . 3_565 n
NA5 BA1 3.7383(32) . 1_555 n
NA5 BA2 3.5310(10) . 1_445 n
NA5 BA2 3.5310(10) . 1_455 n
NA5 BA2 3.5310(10) . 1_555 n
NA5 BA3 3.6709(13) . 1_445 n
NA5 BA3 3.6709(13) . 1_545 n
NA5 BA3 3.6709(13) . 1_555 n
NA5 BA4 3.6608(32) . 1_555 n
NA5 O9 2.3804(26) . 1_545 n
NA5 O9 2.3804(26) . 2_665 n
NA5 O9 2.3804(26) . 3_455 n
NA5 O10 2.2398(24) . 1_455 n
NA5 O10 2.2398(24) . 2_545 n
NA5 O10 2.2398(24) . 3_665 n
NB6 BA2 3.3756(17) . 1_555 n
NB6 BA3 3.5274(5) . 1_545 n
NB6 BA3 3.5274(5) . 1_555 n
NB6 BA3 3.5274(5) . 1_655 n
NB6 BA3 3.5261(20) . -1_666 n
NB6 BA4 3.6213(5) . 1_555 n
NB6 BA4 3.6213(5) . 1_655 n
NB6 BA4 3.6213(5) . 1_665 n
NB6 O10 1.9072(13) . 1_555 n
NB6 O10 1.9072(13) . 2_655 n
NB6 O10 1.9072(13) . 3_665 n
NB6 O11 2.1207(8) . 1_555 n
NB6 O11 2.1207(8) . 2_655 n
NB6 O11 2.1207(8) . 3_665 n
V7 BA1 3.7291(16) . 1_555 n
V7 BA1 3.7291(16) . 1_565 n
V7 BA1 3.7291(16) . 1_665 n
V7 BA2 3.5936(15) . 1_455 n
V7 BA2 3.5936(15) . 1_555 n
V7 BA2 3.5936(15) . 1_565 n
V7 BA3 3.593(4) . 1_555 n
V7 O8 1.702(4) . 1_555 n
V7 O8 1.702(4) . 2_665 n
V7 O8 1.702(4) . 3_565 n
V7 O9 1.7163(20) . 1_555 n
V7 O9 1.7163(20) . 2_665 n
V7 O9 1.7163(20) . 3_565 n
O8 BA1 3.178(4) . 1_555 n
O8 BA1 3.5040(23) . 1_565 n
O8 BA1 3.5040(23) . 1_665 n
O8 BA2 2.6235(25) . -1_665 n
O8 V7 1.702(4) . 1_555 n
O8 O8 0.371(7) . 2_665 n
O8 O8 0.371(7) . 3_565 n
O9 BA1 2.8040(12) . 1_565 n
O9 BA2 2.99464(32) . 1_455 n
O9 BA2 2.99459(32) . 1_565 n
O9 BA3 3.3890(18) . 1_555 n
O9 NA5 2.3804(26) . 1_565 n
O9 V7 1.7163(20) . 1_555 n
O10 BA2 2.8226(16) . 1_555 n
O10 BA3 2.93793(7) . 1_545 n
O10 BA3 2.93793(7) . 1_655 n
O10 BA4 2.9344(12) . 1_655 n
O10 NA5 2.2398(24) . 1_655 n
O10 NB6 1.9072(13) . 1_555 n
O11 BA3 2.8179(12) . 1_555 n
O11 BA3 2.8179(12) . -1_666 n
O11 BA4 2.935380(10) . 1_555 n
O11 BA4 2.935380(10) . 1_665 n
O11 NB6 2.1207(8) . 1_555 n
O11 NB6 2.1207(8) . -1_666 n

loop_
_pd_block_diffractogram_id
2007-12-10T17:18|6L-TEST-SPLITTING_H_02|Ba6Na2Nb2V2O17|Panalytical
2007-12-10T17:18|6L-TEST-SPLITTING_H_03|Ba6Na2Nb2V2O17|Polaris

loop_
_pd_phase_block_id
2007-12-10T17:18|6L-TEST-SPLITTING_phase1|Ba6Na2Nb2V2O17||
2007-12-10T17:18|6L-TEST-SPLITTING_phase2|Ba6Na2Nb2V2O17||
